data_7218054
loop_
_publ_author_name
'Liang, Guorui'
'Liu, Yaru'
'Zhang, Xiao'
'Yi, Zhihui'

_publ_section_title
;
 Anion-dependent assemblies of a series of Cd(ii) coordination complexes
 based on an asymmetric multi-dentate ligand and inorganic SBUs:
 syntheses, crystal structures, and fluorescent properties
;
_journal_issue 42
_journal_name_full CrystEngComm
_journal_page_first 9896
_journal_paper_doi 10.1039/C4CE01456A
_journal_volume 16
_journal_year 2014
_chemical_formula_moiety 'C26 H30 Cd Cl2 N10'
_chemical_formula_sum 'C26 H30 Cd Cl2 N10'
_chemical_formula_weight 665.90
_chemical_name_systematic
;
 ?
;
_space_group_crystal_system triclinic
_space_group_IT_number 2
_space_group_name_Hall '-P 1'
_space_group_name_H-M_alt 'P -1'
_symmetry_space_group_name_Hall '-P 1'
_symmetry_space_group_name_H-M 'P -1'
_atom_sites_solution_hydrogens geom
_audit_creation_date 2014-03-17
_audit_creation_method
;
Olex2 1.2
(compiled 2014.03.12 svn.r2899 for OlexSys, GUI svn.r4796)
;
_cell_angle_alpha 73.402(3)
_cell_angle_beta 80.926(3)
_cell_angle_gamma 68.325(3)
_cell_formula_units_Z 2
_cell_length_a 9.5360(3)
_cell_length_b 12.7918(5)
_cell_length_c 13.7773(5)
_cell_measurement_temperature 293(2)
_cell_volume 1494.11(10)
_computing_molecular_graphics 'Olex2 (Dolomanov et al., 2009)'
_computing_publication_material 'Olex2 (Dolomanov et al., 2009)'
_computing_structure_refinement 'ShelXL (Sheldrick, 2008)'
_diffrn_ambient_temperature 293(2)
_diffrn_measured_fraction_theta_full 0.994
_diffrn_measured_fraction_theta_max 0.980
_diffrn_radiation_type CuK\a
_diffrn_radiation_wavelength 1.54184
_diffrn_reflns_av_R_equivalents 0.0345
_diffrn_reflns_av_unetI/netI 0.0344
_diffrn_reflns_Laue_measured_fraction_full 0.994
_diffrn_reflns_Laue_measured_fraction_max 0.980
_diffrn_reflns_limit_h_max 11
_diffrn_reflns_limit_h_min -11
_diffrn_reflns_limit_k_max 13
_diffrn_reflns_limit_k_min -15
_diffrn_reflns_limit_l_max 15
_diffrn_reflns_limit_l_min -16
_diffrn_reflns_number 14574
_diffrn_reflns_point_group_measured_fraction_full 0.994
_diffrn_reflns_point_group_measured_fraction_max 0.980
_diffrn_reflns_theta_full 67.684
_diffrn_reflns_theta_max 70.633
_diffrn_reflns_theta_min 3.353
_exptl_absorpt_coefficient_mu 7.773
_exptl_crystal_density_diffrn 1.480
_exptl_crystal_F_000 676
_refine_diff_density_max 0.455
_refine_diff_density_min -0.450
_refine_diff_density_rms 0.048
_refine_ls_extinction_method none
_refine_ls_goodness_of_fit_ref 1.017
_refine_ls_hydrogen_treatment constr
_refine_ls_matrix_type full
_refine_ls_number_parameters 374
_refine_ls_number_reflns 5608
_refine_ls_number_restraints 4
_refine_ls_restrained_S_all 1.024
_refine_ls_R_factor_all 0.0334
_refine_ls_R_factor_gt 0.0295
_refine_ls_shift/su_max 0.001
_refine_ls_shift/su_mean 0.000
_refine_ls_structure_factor_coef Fsqd
_refine_ls_weighting_details
;
 w=1/[\s^2^(Fo^2^)+(0.0404P)^2^+0.2053P]
 where P=(Fo^2^+2Fc^2^)/3
;
_refine_ls_weighting_scheme calc
_refine_ls_wR_factor_gt 0.0765
_refine_ls_wR_factor_ref 0.0793
_reflns_Friedel_coverage 0.000
_reflns_number_gt 5063
_reflns_number_total 5608
_reflns_threshold_expression 'I > 2\s(I)'
_cod_data_source_file c4ce01456a2.cif
_cod_data_source_block lyr5-2-20130618
_cod_depositor_comments 'Adding full bibliography for 7218054--7218059.cif.'
_cod_original_cell_volume 1494.12(10)
_cod_database_code 7218054
_shelxl_version_number 2013-2
_shelx_space_group_comment
;
The symmetry employed for this shelxl refinement is uniquely defined
by the following loop, which should always be used as a source of
symmetry information in preference to the above space-group names.
They are only intended as comments.
;
_olex2_refinement_description
;
1. Others
 Fixed Uiso: H2(0.093) H3(0.109) H4(0.12) H5(0.101) H7A(0.08) H7B(0.08)
 H8(0.081) H9(0.08) H11A(0.077) H11B(0.077) H12A(0.096) H12B(0.096) H13A(0.193)
 H13B(0.193) H13C(0.193) H15(0.146) H16(0.154) H17(0.135) H18(0.106)
 H20A(0.096) H20B(0.096) H21(0.081) H22(0.076) H24A(0.114) H24B(0.114)
 H24C(0.114) H24D(0.114) H25A(0.214) H25B(0.214) H25C(0.186) H25D(0.186)
 H26A(0.256) H26B(0.256) H26C(0.256) H26D(0.211) H26E(0.211) H26F(0.211)
 Fixed X: H2(0.1315) H3(-0.0254) H4(0.0193) H5(0.2268) H7A(0.4969) H7B(0.6267)
 H8(0.2869) H9(0.2921) H11A(0.7076) H11B(0.7198) H12A(0.832) H12B(0.8364)
 H13A(0.9944) H13B(1.0703) H13C(0.9999) H15(-0.1248) H16(-0.2823) H17(-0.1956)
 H18(0.0581) H20A(0.4797) H20B(0.3603) H21(0.2299) H22(0.2977) H24A(0.6173)
 H24B(0.5646) H24C(0.5775) H24D(0.5848) H25A(0.7496) H25B(0.7283) H25C(0.8311)
 H25D(0.7832) H26A(0.9605) H26B(0.9071) H26C(0.886) H26D(0.8035) H26E(0.7208)
 H26F(0.8944)
 Fixed Y: H2(0.7715) H3(0.765) H4(0.6008) H5(0.4348) H7A(0.299) H7B(0.3002)
 H8(0.218) H9(0.0929) H11A(0.265) H11B(0.1713) H12A(0.1189) H12B(0.0225)
 H13A(0.0906) H13B(0.0404) H13C(0.1751) H15(0.7144) H16(0.6436) H17(0.4629)
 H18(0.3477) H20A(0.3253) H20B(0.2898) H21(0.1585) H22(0.0331) H24A(0.2383)
 H24B(0.3278) H24C(0.2745) H24D(0.3129) H25A(0.0983) H25B(0.2072) H25C(0.2004)
 H25D(0.0898) H26A(0.1322) H26B(0.1476) H26C(0.257) H26D(0.2419) H26E(0.1525)
 H26F(0.1084)
 Fixed Z: H2(0.3372) H3(0.4815) H4(0.6124) H5(0.6063) H7A(0.5561) H7B(0.4707)
 H8(0.5285) H9(0.4229) H11A(0.3113) H11B(0.2546) H12A(0.4485) H12B(0.3977)
 H13A(0.2635) H13B(0.3678) H13C(0.3247) H15(-0.1276) H16(-0.1749) H17(-0.207)
 H18(-0.1964) H20A(-0.1639) H20B(-0.2009) H21(-0.0651) H22(0.1032) H24A(0.0954)
 H24B(-0.0086) H24C(0.0868) H24D(-0.0315) H25A(-0.0102) H25B(-0.1009)
 H25C(0.0451) H25D(0.0654) H26A(-0.0558) H26B(0.0544) H26C(-0.0374) H26D(-
 0.1161) H26E(-0.1014) H26F(-0.086)
;
_olex2_computing_structure_refinement_long 'ShelXL (Sheldrick, 2008)'

loop_
_space_group_symop_operation_xyz
'x, y, z'
'-x, -y, -z'

loop_
_atom_site_label
_atom_site_type_symbol
_atom_site_fract_x
_atom_site_fract_y
_atom_site_fract_z
_atom_site_U_iso_or_equiv
_atom_site_adp_type
_atom_site_occupancy
_atom_site_site_symmetry_order
_atom_site_calc_flag
_atom_site_refinement_flags_posn
_atom_site_refinement_flags_occupancy
_atom_site_disorder_assembly
_atom_site_disorder_group
Cd1 Cd 0.55024(2) 0.00318(2) 0.24561(2) 0.05512(8) Uani 1 1 d . . . .
Cl1 Cl 0.38669(10) -0.11311(7) 0.29950(7) 0.0796(2) Uani 1 1 d . . . .
Cl2 Cl 0.81204(9) -0.11747(8) 0.24946(7) 0.0854(3) Uani 1 1 d . . . .
N1 N 0.3891(4) 0.5852(2) 0.3118(2) 0.0798(8) Uani 1 1 d . . . .
N2 N 0.4835(3) 0.4806(2) 0.3417(2) 0.0748(7) Uani 1 1 d . . . .
N3 N 0.4345(3) 0.4308(2) 0.43495(18) 0.0601(5) Uani 1 1 d . . . .
N4 N 0.4837(3) 0.2303(2) 0.44595(17) 0.0563(5) Uani 1 1 d . . . .
N5 N 0.4892(2) 0.11723(19) 0.35205(17) 0.0545(5) Uani 1 1 d . . . .
N6 N 0.1844(6) 0.5911(3) -0.1059(3) 0.1151(14) Uani 1 1 d . . . .
N7 N 0.3060(5) 0.5023(3) -0.1093(3) 0.1018(11) Uani 1 1 d . . . .
N8 N 0.2672(4) 0.4239(2) -0.13792(19) 0.0756(7) Uani 1 1 d . . . .
N9 N 0.3912(3) 0.2242(2) -0.05236(17) 0.0635(6) Uani 1 1 d . . . .
N10 N 0.4529(3) 0.11230(18) 0.09760(16) 0.0563(5) Uani 1 1 d . . . .
C1 C 0.2748(3) 0.6052(3) 0.3865(2) 0.0615(6) Uani 1 1 d . . . .
C2 C 0.1503(4) 0.7050(3) 0.3904(3) 0.0773(9) Uani 1 1 d . . . .
H2 H 0.1315 0.7715 0.3372 0.093 Uiso 1 1 calc R . . .
C3 C 0.0586(4) 0.7000(4) 0.4757(3) 0.0905(11) Uani 1 1 d . . . .
H3 H -0.0254 0.7650 0.4815 0.109 Uiso 1 1 calc R . . .
C4 C 0.0862(5) 0.6002(4) 0.5554(3) 0.1001(13) Uani 1 1 d . . . .
H4 H 0.0193 0.6008 0.6124 0.120 Uiso 1 1 calc R . . .
C5 C 0.2086(4) 0.5010(3) 0.5529(3) 0.0845(10) Uani 1 1 d . . . .
H5 H 0.2268 0.4348 0.6063 0.101 Uiso 1 1 calc R . . .
C6 C 0.3030(3) 0.5064(2) 0.4654(2) 0.0574(6) Uani 1 1 d . . . .
C7 C 0.5195(4) 0.3125(3) 0.4834(2) 0.0663(7) Uani 1 1 d . . . .
H7A H 0.4969 0.2990 0.5561 0.080 Uiso 1 1 calc R . . .
H7B H 0.6267 0.3002 0.4707 0.080 Uiso 1 1 calc R . . .
C8 C 0.3593(3) 0.1970(3) 0.4772(2) 0.0678(7) Uani 1 1 d . . . .
H8 H 0.2869 0.2180 0.5285 0.081 Uiso 1 1 calc R . . .
C9 C 0.3632(3) 0.1281(3) 0.4190(2) 0.0669(7) Uani 1 1 d . . . .
H9 H 0.2921 0.0929 0.4229 0.080 Uiso 1 1 calc R . . .
C10 C 0.5602(3) 0.1799(2) 0.37036(19) 0.0519(5) Uani 1 1 d . . . .
C11 C 0.7073(3) 0.1869(3) 0.3209(2) 0.0642(7) Uani 1 1 d . . . .
H11A H 0.7076 0.2650 0.3113 0.077 Uiso 1 1 calc R . . .
H11B H 0.7198 0.1713 0.2546 0.077 Uiso 1 1 calc R . . .
C12 C 0.8406(4) 0.1000(3) 0.3840(3) 0.0804(9) Uani 1 1 d . . . .
H12A H 0.8320 0.1189 0.4485 0.096 Uiso 1 1 calc R . . .
H12B H 0.8364 0.0225 0.3977 0.096 Uiso 1 1 calc R . . .
C13 C 0.9898(4) 0.1017(5) 0.3301(4) 0.1288(19) Uani 1 1 d . . . .
H13A H 0.9944 0.0906 0.2635 0.193 Uiso 1 1 calc GR . . .
H13B H 1.0703 0.0404 0.3678 0.193 Uiso 1 1 calc GR . . .
H13C H 0.9999 0.1751 0.3247 0.193 Uiso 1 1 calc GR . . .
C14 C 0.0638(6) 0.5717(3) -0.1321(3) 0.0910(12) Uani 1 1 d . . . .
C15 C -0.0887(7) 0.6414(4) -0.1408(4) 0.121(2) Uani 1 1 d . . . .
H15 H -0.1248 0.7144 -0.1276 0.146 Uiso 1 1 calc R . . .
C16 C -0.1805(7) 0.5989(5) -0.1687(4) 0.129(2) Uani 1 1 d . . . .
H16 H -0.2823 0.6436 -0.1749 0.154 Uiso 1 1 calc R . . .
C17 C -0.1278(6) 0.4897(4) -0.1887(4) 0.1123(15) Uani 1 1 d . . . .
H17 H -0.1956 0.4629 -0.2070 0.135 Uiso 1 1 calc R . . .
C18 C 0.0224(5) 0.4201(3) -0.1819(3) 0.0883(10) Uani 1 1 d . . . .
H18 H 0.0581 0.3477 -0.1964 0.106 Uiso 1 1 calc R . . .
C19 C 0.1159(4) 0.4637(3) -0.1528(2) 0.0715(8) Uani 1 1 d . . . .
C20 C 0.3825(4) 0.3145(3) -0.1465(2) 0.0796(9) Uani 1 1 d . . . .
H20A H 0.4797 0.3253 -0.1639 0.096 Uiso 1 1 calc R . . .
H20B H 0.3603 0.2898 -0.2009 0.096 Uiso 1 1 calc R . . .
C21 C 0.3025(4) 0.1570(3) -0.0264(2) 0.0676(7) Uani 1 1 d . . . .
H21 H 0.2299 0.1585 -0.0651 0.081 Uiso 1 1 calc R . . .
C22 C 0.3404(4) 0.0882(2) 0.0662(2) 0.0633(7) Uani 1 1 d . . . .
H22 H 0.2977 0.0331 0.1032 0.076 Uiso 1 1 calc R . . .
C23 C 0.4820(3) 0.1949(3) 0.0248(2) 0.0612(6) Uani 1 1 d . . . .
C24 C 0.5984(4) 0.2460(4) 0.0261(3) 0.0947(12) Uani 1 1 d D . . .
H24A H 0.6173 0.2383 0.0954 0.114 Uiso 0.539(13) 1 calc R P A 1
H24B H 0.5646 0.3278 -0.0086 0.114 Uiso 0.539(13) 1 calc R P A 1
H24C H 0.5775 0.2745 0.0868 0.114 Uiso 0.461(13) 1 calc R P A 2
H24D H 0.5848 0.3129 -0.0315 0.114 Uiso 0.461(13) 1 calc R P A 2
C25 C 0.7437(10) 0.1788(16) -0.0288(10) 0.178(8) Uani 0.539(13) 1 d D P A 1
H25A H 0.7496 0.0983 -0.0102 0.214 Uiso 0.539(13) 1 calc R P A 1
H25B H 0.7283 0.2072 -0.1009 0.214 Uiso 0.539(13) 1 calc R P A 1
C25A C 0.7683(14) 0.1676(14) 0.0231(9) 0.155(8) Uani 0.461(13) 1 d D P A 2
H25C H 0.8311 0.2004 0.0451 0.186 Uiso 0.461(13) 1 calc R P A 2
H25D H 0.7832 0.0898 0.0654 0.186 Uiso 0.461(13) 1 calc R P A 2
C26 C 0.8852(12) 0.1789(14) -0.0159(12) 0.171(7) Uani 0.539(13) 1 d D P A 1
H26A H 0.9605 0.1322 -0.0558 0.256 Uiso 0.539(13) 1 calc GR P A 1
H26B H 0.9071 0.1476 0.0544 0.256 Uiso 0.539(13) 1 calc GR P A 1
H26C H 0.8860 0.2570 -0.0374 0.256 Uiso 0.539(13) 1 calc GR P A 1
C26A C 0.7991(17) 0.1676(13) -0.0777(12) 0.141(6) Uani 0.461(13) 1 d D P A 2
H26D H 0.8035 0.2419 -0.1161 0.211 Uiso 0.461(13) 1 calc GR P A 2
H26E H 0.7208 0.1525 -0.1014 0.211 Uiso 0.461(13) 1 calc GR P A 2
H26F H 0.8944 0.1084 -0.0860 0.211 Uiso 0.461(13) 1 calc GR P A 2

loop_
_atom_site_aniso_label
_atom_site_aniso_U_11
_atom_site_aniso_U_22
_atom_site_aniso_U_33
_atom_site_aniso_U_23
_atom_site_aniso_U_13
_atom_site_aniso_U_12
Cd1 0.06163(12) 0.04403(10) 0.05538(12) -0.01186(7) -0.01214(8) -0.01004(7)
Cl1 0.0961(5) 0.0711(4) 0.0762(5) -0.0009(4) -0.0162(4) -0.0426(4)
Cl2 0.0649(4) 0.0950(6) 0.0819(5) -0.0405(4) -0.0210(4) 0.0095(4)
N1 0.0922(19) 0.0649(16) 0.0737(17) -0.0090(13) 0.0078(14) -0.0284(14)
N2 0.0791(17) 0.0664(15) 0.0744(17) -0.0178(13) 0.0093(13) -0.0250(13)
N3 0.0707(14) 0.0538(12) 0.0568(13) -0.0169(10) -0.0089(10) -0.0182(10)
N4 0.0597(12) 0.0545(12) 0.0555(12) -0.0172(10) -0.0096(10) -0.0154(10)
N5 0.0552(11) 0.0532(11) 0.0577(13) -0.0217(10) -0.0057(9) -0.0143(9)
N6 0.190(5) 0.066(2) 0.091(2) -0.0214(17) -0.008(3) -0.044(3)
N7 0.148(3) 0.082(2) 0.081(2) -0.0094(17) -0.017(2) -0.050(2)
N8 0.108(2) 0.0566(14) 0.0523(14) -0.0041(11) -0.0049(13) -0.0236(14)
N9 0.0724(14) 0.0582(13) 0.0453(12) -0.0077(10) -0.0015(10) -0.0103(11)
N10 0.0642(13) 0.0475(11) 0.0487(12) -0.0090(9) -0.0093(9) -0.0095(9)
C1 0.0646(16) 0.0598(15) 0.0646(17) -0.0139(13) -0.0092(13) -0.0252(13)
C2 0.0680(18) 0.0637(18) 0.094(2) -0.0105(16) -0.0211(17) -0.0158(14)
C3 0.0615(18) 0.085(2) 0.112(3) -0.027(2) -0.0061(19) -0.0088(16)
C4 0.083(2) 0.115(3) 0.092(3) -0.038(3) 0.022(2) -0.024(2)
C5 0.094(2) 0.086(2) 0.0603(19) -0.0140(17) 0.0040(17) -0.0228(19)
C6 0.0619(15) 0.0590(15) 0.0550(14) -0.0166(12) -0.0108(11) -0.0201(12)
C7 0.0762(18) 0.0588(16) 0.0653(17) -0.0200(13) -0.0219(14) -0.0142(13)
C8 0.0613(16) 0.0775(19) 0.0667(18) -0.0271(15) 0.0048(13) -0.0225(14)
C9 0.0591(15) 0.0722(18) 0.0759(19) -0.0249(15) 0.0011(13) -0.0270(13)
C10 0.0519(13) 0.0488(12) 0.0519(14) -0.0119(10) -0.0092(10) -0.0118(10)
C11 0.0585(15) 0.0677(17) 0.0683(17) -0.0168(14) -0.0028(13) -0.0243(13)
C12 0.0595(17) 0.081(2) 0.098(3) -0.0220(19) -0.0133(16) -0.0172(15)
C13 0.058(2) 0.155(5) 0.163(5) -0.040(4) -0.004(3) -0.026(3)
C14 0.137(4) 0.0560(18) 0.064(2) -0.0154(15) 0.003(2) -0.018(2)
C15 0.152(5) 0.064(2) 0.096(3) -0.021(2) 0.021(3) 0.012(3)
C16 0.107(4) 0.097(4) 0.125(4) -0.013(3) 0.014(3) 0.010(3)
C17 0.100(3) 0.108(3) 0.106(3) -0.007(3) -0.013(3) -0.021(3)
C18 0.105(3) 0.0632(19) 0.081(2) -0.0124(17) -0.008(2) -0.0136(19)
C19 0.097(2) 0.0481(14) 0.0488(15) -0.0042(12) -0.0002(14) -0.0091(14)
C20 0.090(2) 0.0717(19) 0.0491(16) -0.0001(14) 0.0012(15) -0.0098(16)
C21 0.0816(19) 0.0565(15) 0.0603(17) -0.0141(13) -0.0206(14) -0.0125(14)
C22 0.0775(18) 0.0480(13) 0.0613(16) -0.0104(12) -0.0152(13) -0.0158(12)
C23 0.0613(15) 0.0582(15) 0.0510(14) -0.0099(12) -0.0001(11) -0.0097(12)
C24 0.082(2) 0.110(3) 0.085(3) 0.005(2) -0.0071(19) -0.047(2)
C25 0.060(5) 0.37(3) 0.097(9) -0.078(12) 0.025(5) -0.060(9)
C25A 0.165(15) 0.239(18) 0.088(8) 0.040(10) -0.047(8) -0.146(14)
C26 0.116(9) 0.227(16) 0.218(16) -0.128(14) 0.056(10) -0.086(10)
C26A 0.120(11) 0.131(11) 0.206(17) -0.093(12) 0.010(11) -0.053(8)

loop_
_atom_type_symbol
_atom_type_description
_atom_type_scat_dispersion_real
_atom_type_scat_dispersion_imag
_atom_type_scat_source
C C 0.0181 0.0091 'International Tables Vol C Tables 4.2.6.8 and 6.1.1.4'
H H 0.0000 0.0000 'International Tables Vol C Tables 4.2.6.8 and 6.1.1.4'
N N 0.0311 0.0180 'International Tables Vol C Tables 4.2.6.8 and 6.1.1.4'
Cd Cd 0.1185 4.6533 'International Tables Vol C Tables 4.2.6.8 and 6.1.1.4'
Cl Cl 0.3639 0.7018 'International Tables Vol C Tables 4.2.6.8 and 6.1.1.4'

loop_
_geom_angle_atom_site_label_1
_geom_angle_atom_site_label_2
_geom_angle_atom_site_label_3
_geom_angle
Cl2 Cd1 Cl1 111.20(4)
N5 Cd1 Cl1 105.41(6)
N5 Cd1 Cl2 112.03(6)
N5 Cd1 N10 107.67(8)
N10 Cd1 Cl1 99.33(6)
N10 Cd1 Cl2 119.69(6)
N2 N1 C1 108.4(3)
N1 N2 N3 108.7(3)
N2 N3 C6 110.0(2)
N2 N3 C7 119.1(3)
C6 N3 C7 130.9(3)
C8 N4 C7 125.2(2)
C10 N4 C7 126.4(2)
C10 N4 C8 108.2(2)
C9 N5 Cd1 122.59(18)
C10 N5 Cd1 130.77(18)
C10 N5 C9 106.5(2)
N7 N6 C14 109.4(3)
N6 N7 N8 107.4(4)
N7 N8 C19 111.1(3)
N7 N8 C20 119.1(4)
C19 N8 C20 129.7(3)
C21 N9 C20 124.2(3)
C23 N9 C20 127.5(3)
C23 N9 C21 108.3(2)
C22 N10 Cd1 117.42(18)
C23 N10 Cd1 135.4(2)
C23 N10 C22 107.1(2)
N1 C1 C2 129.6(3)
N1 C1 C6 108.4(3)
C6 C1 C2 122.0(3)
C1 C2 H2 121.9
C3 C2 C1 116.3(3)
C3 C2 H2 121.9
C2 C3 H3 119.0
C2 C3 C4 122.0(3)
C4 C3 H3 119.0
C3 C4 H4 118.8
C5 C4 C3 122.4(4)
C5 C4 H4 118.8
C4 C5 H5 122.2
C4 C5 C6 115.6(4)
C6 C5 H5 122.2
N3 C6 C1 104.5(3)
N3 C6 C5 133.7(3)
C1 C6 C5 121.8(3)
N3 C7 N4 111.4(2)
N3 C7 H7A 109.3
N3 C7 H7B 109.3
N4 C7 H7A 109.3
N4 C7 H7B 109.3
H7A C7 H7B 108.0
N4 C8 H8 127.0
C9 C8 N4 106.1(3)
C9 C8 H8 127.0
N5 C9 H9 125.2
C8 C9 N5 109.6(3)
C8 C9 H9 125.2
N4 C10 C11 125.2(2)
N5 C10 N4 109.6(2)
N5 C10 C11 125.0(2)
C10 C11 H11A 109.2
C10 C11 H11B 109.2
C10 C11 C12 112.0(3)
H11A C11 H11B 107.9
C12 C11 H11A 109.2
C12 C11 H11B 109.2
C11 C12 H12A 109.3
C11 C12 H12B 109.3
H12A C12 H12B 107.9
C13 C12 C11 111.7(4)
C13 C12 H12A 109.3
C13 C12 H12B 109.3
C12 C13 H13A 109.5
C12 C13 H13B 109.5
C12 C13 H13C 109.5
H13A C13 H13B 109.5
H13A C13 H13C 109.5
H13B C13 H13C 109.5
N6 C14 C15 131.0(4)
C19 C14 N6 108.4(4)
C19 C14 C15 120.6(5)
C14 C15 H15 121.3
C16 C15 C14 117.5(4)
C16 C15 H15 121.3
C15 C16 H16 119.1
C15 C16 C17 121.8(5)
C17 C16 H16 119.1
C16 C17 H17 119.1
C18 C17 C16 121.8(5)
C18 C17 H17 119.1
C17 C18 H18 121.9
C19 C18 C17 116.2(4)
C19 C18 H18 121.9
N8 C19 C14 103.6(4)
N8 C19 C18 134.2(3)
C18 C19 C14 122.2(4)
N8 C20 N9 111.8(2)
N8 C20 H20A 109.3
N8 C20 H20B 109.3
N9 C20 H20A 109.3
N9 C20 H20B 109.3
H20A C20 H20B 107.9
N9 C21 H21 126.8
C22 C21 N9 106.4(3)
C22 C21 H21 126.8
N10 C22 H22 125.5
C21 C22 N10 109.1(3)
C21 C22 H22 125.5
N9 C23 C24 125.6(3)
N10 C23 N9 109.2(3)
N10 C23 C24 125.2(3)
C23 C24 H24A 110.3
C23 C24 H24B 110.3
C23 C24 H24C 107.7
C23 C24 H24D 107.7
C23 C24 C25 107.0(6)
C23 C24 C25A 118.5(6)
H24A C24 H24B 108.6
H24C C24 H24D 107.1
C25 C24 H24A 110.3
C25 C24 H24B 110.3
C25A C24 H24C 107.7
C25A C24 H24D 107.7
C24 C25 H25A 106.8
C24 C25 H25B 106.8
H25A C25 H25B 106.7
C26 C25 C24 122.1(12)
C26 C25 H25A 106.8
C26 C25 H25B 106.8
C24 C25A H25C 111.3
C24 C25A H25D 111.3
H25C C25A H25D 109.2
C26A C25A C24 102.5(10)
C26A C25A H25C 111.3
C26A C25A H25D 111.3
C25 C26 H26A 109.5
C25 C26 H26B 109.5
C25 C26 H26C 109.5
H26A C26 H26B 109.5
H26A C26 H26C 109.5
H26B C26 H26C 109.5
C25A C26A H26D 109.5
C25A C26A H26E 109.5
C25A C26A H26F 109.5
H26D C26A H26E 109.5
H26D C26A H26F 109.5
H26E C26A H26F 109.5

loop_
_geom_bond_atom_site_label_1
_geom_bond_atom_site_label_2
_geom_bond_distance
Cd1 Cl1 2.4319(8)
Cd1 Cl2 2.4013(8)
Cd1 N5 2.223(2)
Cd1 N10 2.232(2)
N1 N2 1.297(4)
N1 C1 1.380(4)
N2 N3 1.356(3)
N3 C6 1.361(4)
N3 C7 1.442(4)
N4 C7 1.456(4)
N4 C8 1.372(4)
N4 C10 1.352(3)
N5 C9 1.383(4)
N5 C10 1.317(3)
N6 N7 1.295(6)
N6 C14 1.381(6)
N7 N8 1.359(4)
N8 C19 1.369(5)
N8 C20 1.448(4)
N9 C20 1.460(4)
N9 C21 1.360(4)
N9 C23 1.358(4)
N10 C22 1.378(4)
N10 C23 1.312(4)
C1 C2 1.394(4)
C1 C6 1.381(4)
C2 H2 0.9300
C2 C3 1.351(5)
C3 H3 0.9300
C3 C4 1.395(6)
C4 H4 0.9300
C4 C5 1.375(5)
C5 H5 0.9300
C5 C6 1.387(4)
C7 H7A 0.9700
C7 H7B 0.9700
C8 H8 0.9300
C8 C9 1.339(4)
C9 H9 0.9300
C10 C11 1.482(4)
C11 H11A 0.9700
C11 H11B 0.9700
C11 C12 1.536(4)
C12 H12A 0.9700
C12 H12B 0.9700
C12 C13 1.502(5)
C13 H13A 0.9600
C13 H13B 0.9600
C13 H13C 0.9600
C14 C15 1.400(7)
C14 C19 1.381(5)
C15 H15 0.9300
C15 C16 1.335(8)
C16 H16 0.9300
C16 C17 1.392(7)
C17 H17 0.9300
C17 C18 1.380(6)
C18 H18 0.9300
C18 C19 1.370(5)
C20 H20A 0.9700
C20 H20B 0.9700
C21 H21 0.9300
C21 C22 1.342(4)
C22 H22 0.9300
C23 C24 1.486(5)
C24 H24A 0.9700
C24 H24B 0.9700
C24 H24C 0.9700
C24 H24D 0.9700
C24 C25 1.546(10)
C24 C25A 1.560(13)
C25 H25A 0.9700
C25 H25B 0.9700
C25 C26 1.389(13)
C25A H25C 0.9700
C25A H25D 0.9700
C25A C26A 1.373(15)
C26 H26A 0.9600
C26 H26B 0.9600
C26 H26C 0.9600
C26A H26D 0.9600
C26A H26E 0.9600
C26A H26F 0.9600

loop_
_geom_torsion_atom_site_label_1
_geom_torsion_atom_site_label_2
_geom_torsion_atom_site_label_3
_geom_torsion_atom_site_label_4
_geom_torsion
Cd1 N5 C9 C8 176.6(2)
Cd1 N5 C10 N4 -176.54(17)
Cd1 N5 C10 C11 -0.8(4)
Cd1 N10 C22 C21 -176.22(19)
Cd1 N10 C23 N9 175.36(18)
Cd1 N10 C23 C24 -3.4(5)
N1 N2 N3 C6 0.4(4)
N1 N2 N3 C7 178.5(3)
N1 C1 C2 C3 -178.1(3)
N1 C1 C6 N3 0.3(3)
N1 C1 C6 C5 178.7(3)
N2 N1 C1 C2 178.2(3)
N2 N1 C1 C6 -0.1(4)
N2 N3 C6 C1 -0.4(3)
N2 N3 C6 C5 -178.5(4)
N2 N3 C7 N4 -81.2(3)
N4 C8 C9 N5 0.4(4)
N4 C10 C11 C12 80.8(4)
N5 C10 C11 C12 -94.3(3)
N6 N7 N8 C19 -0.3(4)
N6 N7 N8 C20 -179.2(3)
N6 C14 C15 C16 179.6(5)
N6 C14 C19 N8 -0.2(4)
N6 C14 C19 C18 -179.4(3)
N7 N6 C14 C15 -179.1(4)
N7 N6 C14 C19 0.0(5)
N7 N8 C19 C14 0.3(4)
N7 N8 C19 C18 179.4(4)
N7 N8 C20 N9 92.2(4)
N9 C21 C22 N10 -0.2(3)
N9 C23 C24 C25 -84.5(7)
N9 C23 C24 C25A -112.0(6)
N10 C23 C24 C25 94.1(7)
N10 C23 C24 C25A 66.6(7)
C1 N1 N2 N3 -0.2(4)
C1 C2 C3 C4 -0.4(6)
C2 C1 C6 N3 -178.2(3)
C2 C1 C6 C5 0.2(5)
C2 C3 C4 C5 0.5(7)
C3 C4 C5 C6 -0.2(7)
C4 C5 C6 N3 177.7(3)
C4 C5 C6 C1 -0.1(5)
C6 N3 C7 N4 96.4(3)
C6 C1 C2 C3 0.0(5)
C7 N3 C6 C1 -178.3(3)
C7 N3 C6 C5 3.6(6)
C7 N4 C8 C9 175.4(3)
C7 N4 C10 N5 -175.4(2)
C7 N4 C10 C11 8.9(4)
C8 N4 C7 N3 -80.5(4)
C8 N4 C10 N5 0.5(3)
C8 N4 C10 C11 -175.3(3)
C9 N5 C10 N4 -0.2(3)
C9 N5 C10 C11 175.5(3)
C10 N4 C7 N3 94.7(3)
C10 N4 C8 C9 -0.5(3)
C10 N5 C9 C8 -0.1(4)
C10 C11 C12 C13 176.0(3)
C14 N6 N7 N8 0.2(5)
C14 C15 C16 C17 0.0(8)
C15 C14 C19 N8 179.0(3)
C15 C14 C19 C18 -0.2(6)
C15 C16 C17 C18 -0.9(9)
C16 C17 C18 C19 1.2(7)
C17 C18 C19 N8 -179.6(4)
C17 C18 C19 C14 -0.7(5)
C19 N8 C20 N9 -86.4(4)
C19 C14 C15 C16 0.5(7)
C20 N8 C19 C14 179.0(3)
C20 N8 C19 C18 -1.9(6)
C20 N9 C21 C22 -177.8(3)
C20 N9 C23 N10 177.8(3)
C20 N9 C23 C24 -3.4(5)
C21 N9 C20 N8 85.1(4)
C21 N9 C23 N10 -0.1(3)
C21 N9 C23 C24 178.7(3)
C22 N10 C23 N9 0.0(3)
C22 N10 C23 C24 -178.8(3)
C23 N9 C20 N8 -92.5(4)
C23 N9 C21 C22 0.2(3)
C23 N10 C22 C21 0.1(3)
C23 C24 C25 C26 -160.4(15)
C23 C24 C25A C26A 78.8(11)
C25 C24 C25A C26A 7.4(17)
C25A C24 C25 C26 -41.0(15)
